data_7211016
loop_
_publ_author_name
'Zhang, Muwei'
'Chen, Ying-Pin'
'Zhou, Hong-Cai'

_publ_section_title
;
 Structural design of porous coordination networks from tetrahedral
 building units
;
_journal_issue 45
_journal_name_full CrystEngComm
_journal_page_first 9544
_journal_paper_doi 10.1039/c3ce41105b
_journal_volume 15
_journal_year 2013
_chemical_formula_moiety '[Cd3 (C28 H16 O8 Si)2] [Cd (C5H9NO)2 (C4H9NO)2 (H2O)2] (C4H9NO)2'
_chemical_formula_sum 'C82 H90 Cd4 N6 O24 Si2'
_chemical_formula_weight 2049.38
_chemical_name_systematic
; 
 ? 
;
_space_group_IT_number 2
_symmetry_cell_setting triclinic
_symmetry_space_group_name_Hall '-P 1'
_symmetry_space_group_name_H-M 'P -1'
_atom_sites_solution_hydrogens geom
_atom_sites_solution_primary direct
_atom_sites_solution_secondary difmap
_audit_creation_method SHELXL-97
_cell_angle_alpha 115.922(2)
_cell_angle_beta 113.196(2)
_cell_angle_gamma 97.1440(10)
_cell_formula_units_Z 1
_cell_length_a 13.9817(19)
_cell_length_b 14.1817(19)
_cell_length_c 14.270(3)
_cell_measurement_reflns_used 9899
_cell_measurement_temperature 110(2)
_cell_measurement_theta_max 29.1589
_cell_measurement_theta_min 2.6224
_cell_volume 2183.4(6)
_computing_cell_refinement 'SAINT+ ver. (Bruker, 2001)'
_computing_data_collection 'APEX2  (Bruker, 2008)'
_computing_data_reduction 'SAINT+ ver. (Bruker, 2001)'
_computing_molecular_graphics 'SHELXTL (Sheldrick, 2008)'
_computing_publication_material 'SHELXTL (Sheldrick, 2008)'
_computing_structure_refinement 'SHELXL-97 (Sheldrick, 2008)'
_computing_structure_solution 'SHELXS-97 (Sheldrick, 2008)'
_diffrn_ambient_temperature 110(2)
_diffrn_measured_fraction_theta_full 0.995
_diffrn_measured_fraction_theta_max 0.995
_diffrn_measurement_device_type 'Bruker SMART APEX II CCD area detector'
_diffrn_measurement_method 'phi and omega scans'
_diffrn_radiation_monochromator graphite
_diffrn_radiation_source 'fine-focus sealed tube'
_diffrn_radiation_type MoK\a
_diffrn_radiation_wavelength 0.71073
_diffrn_reflns_av_R_equivalents 0.0186
_diffrn_reflns_av_sigmaI/netI 0.0198
_diffrn_reflns_limit_h_max 17
_diffrn_reflns_limit_h_min -17
_diffrn_reflns_limit_k_max 17
_diffrn_reflns_limit_k_min -17
_diffrn_reflns_limit_l_max 17
_diffrn_reflns_limit_l_min -17
_diffrn_reflns_number 22910
_diffrn_reflns_theta_full 26.00
_diffrn_reflns_theta_max 26.00
_diffrn_reflns_theta_min 1.83
_exptl_absorpt_coefficient_mu 1.064
_exptl_absorpt_correction_T_max 0.8153
_exptl_absorpt_correction_T_min 0.7407
_exptl_absorpt_correction_type multi-scan
_exptl_absorpt_process_details 'SADABS (Sheldrick, 2008)'
_exptl_crystal_colour Colorless
_exptl_crystal_density_diffrn 1.559
_exptl_crystal_density_meas ?
_exptl_crystal_density_method 'not measured'
_exptl_crystal_description Blocky
_exptl_crystal_F_000 1036
_exptl_crystal_size_max 0.30
_exptl_crystal_size_mid 0.30
_exptl_crystal_size_min 0.20
_refine_diff_density_max 3.133
_refine_diff_density_min -2.367
_refine_diff_density_rms 0.098
_refine_ls_extinction_method none
_refine_ls_goodness_of_fit_ref 1.007
_refine_ls_hydrogen_treatment mixed
_refine_ls_matrix_type full
_refine_ls_number_parameters 542
_refine_ls_number_reflns 8546
_refine_ls_number_restraints 8
_refine_ls_restrained_S_all 1.008
_refine_ls_R_factor_all 0.0340
_refine_ls_R_factor_gt 0.0326
_refine_ls_shift/su_max 0.002
_refine_ls_shift/su_mean 0.000
_refine_ls_structure_factor_coef Fsqd
_refine_ls_weighting_details 'calc w=1/[\s^2^(Fo^2^)+(0.0300P)^2^+8.8000P] where P=(Fo^2^+2Fc^2^)/3'
_refine_ls_weighting_scheme calc
_refine_ls_wR_factor_gt 0.0805
_refine_ls_wR_factor_ref 0.0813
_reflns_number_gt 8180
_reflns_number_total 8546
_reflns_threshold_expression >2sigma(I)
_cod_data_source_file c3ce41105b.txt
_cod_data_source_block p1
_cod_depositor_comments
;
The following automatic conversions were performed:

'_symmetry_cell_setting' value 'Triclinic' changed to 'triclinic'
according to /home/saulius/struct/CIF-dictionaries/cif_core.dic
dictionary named 'cif_core.dic' version 2.4.2 from 2011-04-26.

Automatic conversion script
Id: cif_fix_values 1891 2012-01-12 08:04:46Z andrius 

The following automatic conversions were performed:

'_exptl_crystal_density_meas' value 'not measured' was changed to '?'
- the value is perceived as not measured.

Automatic conversion script
Id: cif_fix_values 3008 2015-01-20 13:52:24Z robertas 
;
_cod_original_cell_volume 2183.5(7)
_cod_original_sg_symbol_H-M P-1
_cod_database_code 7211016

loop_
_symmetry_equiv_pos_as_xyz
'x, y, z'
'-x, -y, -z'

loop_
_atom_site_label
_atom_site_type_symbol
_atom_site_fract_x
_atom_site_fract_y
_atom_site_fract_z
_atom_site_U_iso_or_equiv
_atom_site_adp_type
_atom_site_occupancy
_atom_site_symmetry_multiplicity
_atom_site_calc_flag
_atom_site_refinement_flags
_atom_site_disorder_assembly
_atom_site_disorder_group
Cd1 Cd 0.504891(17) 0.384270(17) 0.185287(18) 0.01239(6) Uani 1 1 d . . .
Cd2 Cd 0.5000 0.5000 0.0000 0.01117(7) Uani 1 2 d S . .
Cd3 Cd 1.0000 0.5000 0.5000 0.01789(8) Uani 1 2 d S . .
Si1 Si 0.76388(6) 0.14398(7) -0.32130(7) 0.01205(16) Uani 1 1 d . . .
O2 O 0.57825(17) 0.39172(17) 0.06922(18) 0.0155(4) Uani 1 1 d . . .
O1 O 0.5167(2) 0.21903(19) 0.0284(2) 0.0231(5) Uani 1 1 d . . .
O8 O 0.5650(2) -0.43483(19) -0.6786(2) 0.0254(5) Uani 1 1 d . . .
O10S O 0.84655(19) 0.3737(2) 0.3196(2) 0.0239(5) Uani 1 1 d D . .
O1S O 1.0011(2) 0.6474(2) 0.4720(2) 0.0258(5) Uani 1 1 d . . .
O3 O 1.32815(19) 0.4030(2) -0.0464(2) 0.0267(5) Uani 1 1 d . . .
C5 C 0.7069(2) 0.1802(2) -0.2163(3) 0.0143(6) Uani 1 1 d . . .
C12 C 0.9205(2) 0.2009(3) -0.2312(3) 0.0148(6) Uani 1 1 d . . .
O5 O 0.64816(19) 0.3521(2) -0.6918(2) 0.0228(5) Uani 1 1 d . . .
C15 C 0.5864(3) 0.3199(3) -0.6583(3) 0.0174(6) Uani 1 1 d . . .
O4 O 1.32623(18) 0.3209(2) 0.0571(2) 0.0220(5) Uani 1 1 d . . .
O13 O 1.1154(2) 0.4478(2) 0.4265(2) 0.0270(5) Uani 1 1 d . . .
C2 C 0.6182(2) 0.2500(3) -0.0625(3) 0.0153(6) Uani 1 1 d . . .
C19 C 0.7173(2) 0.2116(2) -0.4098(3) 0.0151(6) Uani 1 1 d . . .
O6 O 0.48809(18) 0.3184(2) -0.6958(2) 0.0213(5) Uani 1 1 d . . .
C23 C 0.6196(2) -0.2419(3) -0.6116(3) 0.0165(6) Uani 1 1 d . . .
C1 C 0.5666(2) 0.2872(3) 0.0156(3) 0.0166(6) Uani 1 1 d . . .
C24 C 0.6760(3) -0.2057(3) -0.4900(3) 0.0168(6) Uani 1 1 d . . .
H19 H 0.6844 -0.2590 -0.4669 0.020 Uiso 1 1 calc R . .
C25 C 0.7202(2) -0.0916(3) -0.4023(3) 0.0163(6) Uani 1 1 d . . .
H20 H 0.7592 -0.0678 -0.3197 0.020 Uiso 1 1 calc R . .
C7 C 0.5951(3) 0.1362(3) -0.1368(3) 0.0186(6) Uani 1 1 d . . .
H21 H 0.5501 0.0821 -0.1347 0.022 Uiso 1 1 calc R . .
C26 C 0.7082(2) -0.0111(2) -0.4336(3) 0.0143(6) Uani 1 1 d . . .
C10 C 1.0945(3) 0.3570(3) -0.1230(3) 0.0202(6) Uani 1 1 d . . .
H23 H 1.1321 0.4313 -0.0983 0.024 Uiso 1 1 calc R . .
N2S N 1.1997(3) 0.4255(2) 0.3140(3) 0.0300(7) Uani 1 1 d D . .
C20 C 0.6111(3) 0.2191(3) -0.4471(3) 0.0218(7) Uani 1 1 d . . .
H25 H 0.5669 0.1998 -0.4174 0.026 Uiso 1 1 calc R . .
C14 C 1.0989(3) 0.1850(3) -0.1320(3) 0.0214(7) Uani 1 1 d . . .
H26 H 1.1395 0.1421 -0.1102 0.026 Uiso 1 1 calc R . .
C6 C 0.6379(3) 0.1017(3) -0.2144(3) 0.0178(6) Uani 1 1 d . . .
H27 H 0.6198 0.0238 -0.2667 0.021 Uiso 1 1 calc R . .
O7 O 0.5386(2) -0.3862(2) -0.8136(2) 0.0325(6) Uani 1 1 d . . .
C17 C 0.7391(3) 0.2779(3) -0.5336(3) 0.0186(6) Uani 1 1 d . . .
H29 H 0.7837 0.2987 -0.5622 0.022 Uiso 1 1 calc R . .
C8 C 1.2813(2) 0.3440(3) -0.0217(3) 0.0177(6) Uani 1 1 d . . .
C28 C 0.6082(3) -0.1634(3) -0.6442(3) 0.0200(6) Uani 1 1 d . . .
H31 H 0.5706 -0.1875 -0.7270 0.024 Uiso 1 1 calc R . .
C22 C 0.5700(3) -0.3645(3) -0.7094(3) 0.0192(6) Uani 1 1 d . . .
C1S C 0.9289(3) 0.6787(3) 0.4210(3) 0.0233(7) Uani 1 1 d . . .
C9 C 1.1556(2) 0.2940(3) -0.0938(3) 0.0168(6) Uani 1 1 d . . .
C27 C 0.6514(3) -0.0499(3) -0.5567(3) 0.0188(6) Uani 1 1 d . . .
H35 H 0.6423 0.0027 -0.5806 0.023 Uiso 1 1 calc R . .
C13 C 0.9832(3) 0.1382(3) -0.2022(3) 0.0205(6) Uani 1 1 d . . .
H37 H 0.9461 0.0624 -0.2309 0.025 Uiso 1 1 calc R . .
C16 C 0.6326(3) 0.2831(3) -0.5713(3) 0.0174(6) Uani 1 1 d . . .
C5S C 1.1163(3) 0.4382(2) 0.3358(3) 0.0249(7) Uani 1 1 d D . .
C21 C 0.5694(3) 0.2542(3) -0.5267(3) 0.0235(7) Uani 1 1 d . . .
H40 H 0.4972 0.2586 -0.5509 0.028 Uiso 1 1 calc R . .
C3 C 0.6869(3) 0.3292(3) -0.0627(3) 0.0198(6) Uani 1 1 d . . .
H41 H 0.7034 0.4069 -0.0115 0.024 Uiso 1 1 calc R . .
N1S N 0.9498(3) 0.7888(3) 0.4659(3) 0.0290(7) Uani 1 1 d . . .
C4 C 0.7315(3) 0.2945(3) -0.1381(3) 0.0211(7) Uani 1 1 d . . .
H43 H 0.7797 0.3493 -0.1366 0.025 Uiso 1 1 calc R . .
C9S C 1.3035(3) 0.4264(3) 0.3942(4) 0.0354(9) Uani 1 1 d . . .
H44A H 1.3012 0.4335 0.4647 0.053 Uiso 1 1 calc R . .
H44B H 1.3654 0.4902 0.4204 0.053 Uiso 1 1 calc R . .
H44C H 1.3143 0.3563 0.3519 0.053 Uiso 1 1 calc R . .
C2S C 0.8189(3) 0.5941(3) 0.3121(3) 0.0306(8) Uani 1 1 d . . .
H47A H 0.8273 0.5220 0.2716 0.046 Uiso 1 1 calc R . .
H47B H 0.7933 0.6204 0.2567 0.046 Uiso 1 1 calc R . .
H47C H 0.7640 0.5846 0.3369 0.046 Uiso 1 1 calc R . .
C6S C 1.0224(3) 0.4326(3) 0.2314(3) 0.0330(8) Uani 1 1 d D . .
H48A H 1.0074 0.5035 0.2579 0.040 Uiso 1 1 calc R . .
H48B H 0.9533 0.3696 0.1940 0.040 Uiso 1 1 calc R . .
C18 C 0.7801(3) 0.2423(3) -0.4545(3) 0.0183(6) Uani 1 1 d . . .
H52 H 0.8526 0.2387 -0.4299 0.022 Uiso 1 1 calc R . .
C3S C 1.0510(4) 0.8712(3) 0.5804(4) 0.0417(10) Uani 1 1 d . . .
H53A H 1.0841 0.8341 0.6219 0.063 Uiso 1 1 calc R . .
H53B H 1.0323 0.9301 0.6309 0.063 Uiso 1 1 calc R . .
H53C H 1.1043 0.9049 0.5653 0.063 Uiso 1 1 calc R . .
C11 C 0.9791(3) 0.3117(3) -0.1880(3) 0.0187(6) Uani 1 1 d . . .
H54 H 0.9386 0.3571 -0.2037 0.022 Uiso 1 1 calc R . .
C4S C 0.8797(4) 0.8363(4) 0.4072(4) 0.0374(9) Uani 1 1 d . . .
H55A H 0.8130 0.7755 0.3327 0.056 Uiso 1 1 calc R . .
H55B H 0.9214 0.8789 0.3882 0.056 Uiso 1 1 calc R . .
H55C H 0.8575 0.8863 0.4613 0.056 Uiso 1 1 calc R . .
C7S C 1.0647(4) 0.4144(4) 0.1441(4) 0.0580(14) Uani 1 1 d D . .
H57A H 1.0143 0.3430 0.0661 0.070 Uiso 1 1 calc R . .
H57B H 1.0679 0.4765 0.1296 0.070 Uiso 1 1 calc R . .
C8S C 1.1771(4) 0.4104(3) 0.1990(4) 0.0529(12) Uani 1 1 d D . .
H58A H 1.1793 0.3373 0.1469 0.064 Uiso 1 1 calc R . .
H58B H 1.2330 0.4711 0.2109 0.064 Uiso 1 1 calc R . .
H15 H 0.839(4) 0.2980(13) 0.269(4) 0.072(18) Uiso 1 1 d D . .
H17 H 0.7732(19) 0.355(3) 0.309(5) 0.081(19) Uiso 1 1 d D . .
O11S O 0.8724(7) 0.1920(6) 0.1700(7) 0.0340(12) Uani 0.477(9) 1 d P A 1
N11S N 0.7203(6) 0.0278(5) 0.0513(6) 0.0340(12) Uani 0.477(9) 1 d PD A 1
C11S C 0.8195(7) 0.0955(7) 0.0812(7) 0.0340(12) Uani 0.477(9) 1 d PD A 1
C12S C 0.8398(8) 0.0313(8) -0.0213(7) 0.0340(12) Uani 0.477(9) 1 d PD A 1
H12A H 0.9106 0.0756 -0.0047 0.051 Uiso 0.477(9) 1 calc PR A 1
H12B H 0.7790 0.0171 -0.0963 0.051 Uiso 0.477(9) 1 calc PR A 1
H12C H 0.8431 -0.0403 -0.0295 0.051 Uiso 0.477(9) 1 calc PR A 1
C13S C 0.6660(14) 0.0600(12) 0.1177(15) 0.0340(12) Uani 0.477(9) 1 d PD A 1
H13A H 0.7160 0.1309 0.1947 0.051 Uiso 0.477(9) 1 calc PR A 1
H13B H 0.6453 0.0017 0.1329 0.051 Uiso 0.477(9) 1 calc PR A 1
H13C H 0.5987 0.0700 0.0721 0.051 Uiso 0.477(9) 1 calc PR A 1
C14S C 0.6670(8) -0.0741(6) -0.0610(7) 0.0340(12) Uani 0.477(9) 1 d PD A 1
H14A H 0.7184 -0.0861 -0.0922 0.051 Uiso 0.477(9) 1 calc PR A 1
H14B H 0.6009 -0.0710 -0.1176 0.051 Uiso 0.477(9) 1 calc PR A 1
H14C H 0.6444 -0.1360 -0.0515 0.051 Uiso 0.477(9) 1 calc PR A 1
O21S O 0.8567(7) 0.1768(6) 0.1849(7) 0.0430(13) Uani 0.523(9) 1 d P A 2
N21S N 0.7715(6) 0.0097(6) 0.0095(6) 0.0430(13) Uani 0.523(9) 1 d P A 2
C21S C 0.7709(8) 0.0883(8) 0.1044(8) 0.0430(13) Uani 0.523(9) 1 d P A 2
C23S C 0.8718(8) 0.0378(9) -0.0004(8) 0.0430(13) Uani 0.523(9) 1 d P A 2
H23A H 0.9276 0.1093 0.0724 0.064 Uiso 0.523(9) 1 calc PR A 2
H23B H 0.8508 0.0443 -0.0709 0.064 Uiso 0.523(9) 1 calc PR A 2
H23C H 0.9031 -0.0217 -0.0094 0.064 Uiso 0.523(9) 1 calc PR A 2
C22S C 0.6723(15) 0.0731(12) 0.1271(16) 0.0430(13) Uani 0.523(9) 1 d P A 2
H22A H 0.6890 0.1403 0.2019 0.064 Uiso 0.523(9) 1 calc PR A 2
H22B H 0.6610 0.0075 0.1342 0.064 Uiso 0.523(9) 1 calc PR A 2
H22C H 0.6046 0.0620 0.0597 0.064 Uiso 0.523(9) 1 calc PR A 2
C24S C 0.6799(8) -0.0934(8) -0.0901(9) 0.0430(13) Uani 0.523(9) 1 d P A 2
H24A H 0.6177 -0.1000 -0.0749 0.064 Uiso 0.523(9) 1 calc PR A 2
H24B H 0.7040 -0.1573 -0.0988 0.064 Uiso 0.523(9) 1 calc PR A 2
H24C H 0.6559 -0.0930 -0.1644 0.064 Uiso 0.523(9) 1 calc PR A 2

loop_
_atom_site_aniso_label
_atom_site_aniso_U_11
_atom_site_aniso_U_22
_atom_site_aniso_U_33
_atom_site_aniso_U_23
_atom_site_aniso_U_13
_atom_site_aniso_U_12
Cd1 0.01268(11) 0.01271(11) 0.01127(11) 0.00658(9) 0.00522(8) 0.00505(8)
Cd2 0.01096(14) 0.01121(14) 0.00967(14) 0.00516(11) 0.00439(11) 0.00341(11)
Cd3 0.01701(16) 0.01832(16) 0.01791(16) 0.00938(13) 0.00865(13) 0.00656(12)
Si1 0.0111(4) 0.0125(4) 0.0121(4) 0.0067(3) 0.0052(3) 0.0045(3)
O2 0.0186(10) 0.0150(10) 0.0146(10) 0.0078(9) 0.0089(9) 0.0094(9)
O1 0.0319(13) 0.0191(11) 0.0283(12) 0.0135(10) 0.0220(11) 0.0118(10)
O8 0.0309(13) 0.0142(11) 0.0221(12) 0.0049(10) 0.0122(10) 0.0045(10)
O10S 0.0186(11) 0.0243(12) 0.0248(12) 0.0115(10) 0.0100(10) 0.0058(10)
O1S 0.0218(12) 0.0265(12) 0.0318(13) 0.0189(11) 0.0113(11) 0.0107(10)
O3 0.0135(11) 0.0312(13) 0.0376(14) 0.0244(12) 0.0087(10) 0.0043(10)
C5 0.0128(13) 0.0164(14) 0.0131(13) 0.0076(12) 0.0057(11) 0.0073(11)
C12 0.0131(14) 0.0171(14) 0.0137(14) 0.0079(12) 0.0067(12) 0.0051(12)
O5 0.0193(11) 0.0340(13) 0.0261(12) 0.0233(11) 0.0116(10) 0.0128(10)
C15 0.0175(15) 0.0162(15) 0.0160(14) 0.0084(12) 0.0066(12) 0.0052(12)
O4 0.0137(11) 0.0268(12) 0.0224(12) 0.0152(10) 0.0046(9) 0.0057(9)
O13 0.0293(13) 0.0314(13) 0.0274(13) 0.0165(11) 0.0184(11) 0.0140(11)
C2 0.0150(14) 0.0180(15) 0.0142(14) 0.0089(12) 0.0071(12) 0.0088(12)
C19 0.0155(14) 0.0134(14) 0.0147(14) 0.0073(12) 0.0063(12) 0.0055(11)
O6 0.0179(11) 0.0298(13) 0.0246(12) 0.0204(11) 0.0104(10) 0.0117(10)
C23 0.0136(14) 0.0164(15) 0.0156(14) 0.0055(12) 0.0073(12) 0.0061(12)
C1 0.0155(14) 0.0204(15) 0.0145(14) 0.0097(13) 0.0068(12) 0.0094(12)
C24 0.0186(15) 0.0159(15) 0.0168(15) 0.0092(13) 0.0089(12) 0.0068(12)
C25 0.0165(14) 0.0167(15) 0.0119(14) 0.0065(12) 0.0055(12) 0.0043(12)
C7 0.0232(16) 0.0171(15) 0.0235(16) 0.0132(13) 0.0151(14) 0.0091(13)
C26 0.0120(13) 0.0149(14) 0.0155(14) 0.0068(12) 0.0077(12) 0.0055(11)
C10 0.0181(15) 0.0167(15) 0.0229(16) 0.0108(13) 0.0082(13) 0.0043(12)
N2S 0.0359(17) 0.0323(17) 0.0326(17) 0.0172(14) 0.0248(15) 0.0182(14)
C20 0.0195(16) 0.0304(18) 0.0302(18) 0.0230(16) 0.0160(14) 0.0127(14)
C14 0.0171(15) 0.0214(16) 0.0262(17) 0.0149(14) 0.0082(13) 0.0086(13)
C6 0.0218(15) 0.0137(14) 0.0191(15) 0.0082(12) 0.0115(13) 0.0075(12)
O7 0.0478(16) 0.0272(13) 0.0128(11) 0.0052(10) 0.0105(11) 0.0228(12)
C17 0.0173(15) 0.0220(16) 0.0199(15) 0.0132(13) 0.0101(13) 0.0063(12)
C8 0.0137(14) 0.0150(14) 0.0194(15) 0.0068(13) 0.0066(12) 0.0052(12)
C28 0.0198(15) 0.0230(16) 0.0127(14) 0.0076(13) 0.0061(12) 0.0093(13)
C22 0.0160(15) 0.0191(16) 0.0160(15) 0.0050(13) 0.0070(12) 0.0080(12)
C1S 0.0238(17) 0.0306(18) 0.0288(18) 0.0203(16) 0.0180(15) 0.0143(15)
C9 0.0140(14) 0.0193(15) 0.0156(14) 0.0090(12) 0.0069(12) 0.0052(12)
C27 0.0195(15) 0.0199(16) 0.0174(15) 0.0110(13) 0.0075(13) 0.0095(13)
C13 0.0177(15) 0.0173(15) 0.0263(17) 0.0130(14) 0.0094(13) 0.0063(13)
C16 0.0179(15) 0.0174(15) 0.0181(15) 0.0112(13) 0.0077(13) 0.0073(12)
C5S 0.0299(18) 0.0194(16) 0.0265(18) 0.0109(14) 0.0165(15) 0.0094(14)
C21 0.0175(15) 0.0338(19) 0.0322(18) 0.0248(16) 0.0136(14) 0.0146(14)
C3 0.0197(15) 0.0134(14) 0.0205(15) 0.0047(13) 0.0106(13) 0.0045(12)
N1S 0.0307(16) 0.0285(16) 0.0352(17) 0.0193(14) 0.0185(14) 0.0163(13)
C4 0.0213(16) 0.0160(15) 0.0254(17) 0.0088(13) 0.0144(14) 0.0047(13)
C9S 0.039(2) 0.036(2) 0.043(2) 0.0216(19) 0.0272(19) 0.0216(18)
C2S 0.0243(18) 0.034(2) 0.035(2) 0.0224(17) 0.0112(16) 0.0115(16)
C6S 0.038(2) 0.038(2) 0.031(2) 0.0211(18) 0.0201(17) 0.0163(17)
C18 0.0138(14) 0.0218(16) 0.0198(15) 0.0120(13) 0.0075(12) 0.0075(12)
C3S 0.044(2) 0.027(2) 0.042(2) 0.0127(18) 0.018(2) 0.0143(18)
C11 0.0176(15) 0.0191(15) 0.0201(15) 0.0120(13) 0.0080(13) 0.0081(12)
C4S 0.039(2) 0.037(2) 0.056(3) 0.033(2) 0.028(2) 0.0241(18)
C7S 0.069(3) 0.086(4) 0.042(3) 0.040(3) 0.037(3) 0.043(3)
C8S 0.065(3) 0.079(4) 0.050(3) 0.044(3) 0.044(3) 0.040(3)
O11S 0.037(2) 0.027(2) 0.031(2) 0.0129(16) 0.0140(16) 0.0095(16)
N11S 0.037(2) 0.027(2) 0.031(2) 0.0129(16) 0.0140(16) 0.0095(16)
C11S 0.037(2) 0.027(2) 0.031(2) 0.0129(16) 0.0140(16) 0.0095(16)
C12S 0.037(2) 0.027(2) 0.031(2) 0.0129(16) 0.0140(16) 0.0095(16)
C13S 0.037(2) 0.027(2) 0.031(2) 0.0129(16) 0.0140(16) 0.0095(16)
C14S 0.037(2) 0.027(2) 0.031(2) 0.0129(16) 0.0140(16) 0.0095(16)
O21S 0.048(2) 0.030(2) 0.035(2) 0.0105(16) 0.0160(16) 0.0096(16)
N21S 0.048(2) 0.030(2) 0.035(2) 0.0105(16) 0.0160(16) 0.0096(16)
C21S 0.048(2) 0.030(2) 0.035(2) 0.0105(16) 0.0160(16) 0.0096(16)
C23S 0.048(2) 0.030(2) 0.035(2) 0.0105(16) 0.0160(16) 0.0096(16)
C22S 0.048(2) 0.030(2) 0.035(2) 0.0105(16) 0.0160(16) 0.0096(16)
C24S 0.048(2) 0.030(2) 0.035(2) 0.0105(16) 0.0160(16) 0.0096(16)

loop_
_atom_type_symbol
_atom_type_description
_atom_type_scat_dispersion_real
_atom_type_scat_dispersion_imag
_atom_type_scat_source
C C 0.0033 0.0016 'International Tables Vol C Tables 4.2.6.8 and 6.1.1.4'
H H 0.0000 0.0000 'International Tables Vol C Tables 4.2.6.8 and 6.1.1.4'
O O 0.0106 0.0060 'International Tables Vol C Tables 4.2.6.8 and 6.1.1.4'
Si Si 0.0817 0.0704 'International Tables Vol C Tables 4.2.6.8 and 6.1.1.4'
Cd Cd -0.8075 1.2024 'International Tables Vol C Tables 4.2.6.8 and 6.1.1.4'
N N 0.0061 0.0033 'International Tables Vol C Tables 4.2.6.8 and 6.1.1.4'

loop_
_geom_angle_atom_site_label_1
_geom_angle_atom_site_label_2
_geom_angle_atom_site_label_3
_geom_angle
_geom_angle_site_symmetry_1
_geom_angle_site_symmetry_3
O4 Cd1 O8 111.03(9) 1_455 1_566
O4 Cd1 O2 100.73(8) 1_455 .
O8 Cd1 O2 100.13(8) 1_566 .
O4 Cd1 O6 96.44(8) 1_455 1_556
O8 Cd1 O6 96.87(9) 1_566 1_556
O2 Cd1 O6 149.54(7) . 1_556
O4 Cd1 O5 145.70(8) 1_455 1_556
O8 Cd1 O5 94.03(9) 1_566 1_556
O2 Cd1 O5 97.26(8) . 1_556
O6 Cd1 O5 56.28(8) 1_556 1_556
O4 Cd1 O1 87.46(8) 1_455 .
O8 Cd1 O1 152.13(8) 1_566 .
O2 Cd1 O1 54.61(7) . .
O6 Cd1 O1 101.69(8) 1_556 .
O5 Cd1 O1 79.53(8) 1_556 .
O4 Cd1 C15 121.97(9) 1_455 1_556
O8 Cd1 C15 96.37(9) 1_566 1_556
O2 Cd1 C15 124.13(9) . 1_556
O6 Cd1 C15 28.03(9) 1_556 1_556
O5 Cd1 C15 28.25(9) 1_556 1_556
O1 Cd1 C15 90.56(9) . 1_556
O4 Cd1 C1 96.03(9) 1_455 .
O8 Cd1 C1 126.62(9) 1_566 .
O2 Cd1 C1 27.84(8) . .
O6 Cd1 C1 125.64(9) 1_556 .
O5 Cd1 C1 86.52(9) 1_556 .
O1 Cd1 C1 26.86(8) . .
C15 Cd1 C1 107.17(9) 1_556 .
O7 Cd2 O7 180.0(2) 2_654 1_566
O7 Cd2 O3 89.75(10) 2_654 2_765
O7 Cd2 O3 90.25(10) 1_566 2_765
O7 Cd2 O3 90.25(10) 2_654 1_455
O7 Cd2 O3 89.75(10) 1_566 1_455
O3 Cd2 O3 180.00(15) 2_765 1_455
O7 Cd2 O2 93.95(8) 2_654 .
O7 Cd2 O2 86.05(8) 1_566 .
O3 Cd2 O2 89.23(8) 2_765 .
O3 Cd2 O2 90.77(8) 1_455 .
O7 Cd2 O2 86.05(8) 2_654 2_665
O7 Cd2 O2 93.95(8) 1_566 2_665
O3 Cd2 O2 90.77(8) 2_765 2_665
O3 Cd2 O2 89.23(8) 1_455 2_665
O2 Cd2 O2 180.0 . 2_665
O10S Cd3 O10S 179.999(1) 2_766 .
O10S Cd3 O13 88.03(9) 2_766 .
O10S Cd3 O13 91.97(9) . .
O10S Cd3 O13 91.97(9) 2_766 2_766
O10S Cd3 O13 88.03(9) . 2_766
O13 Cd3 O13 179.998(1) . 2_766
O10S Cd3 O1S 84.81(9) 2_766 .
O10S Cd3 O1S 95.19(9) . .
O13 Cd3 O1S 94.77(9) . .
O13 Cd3 O1S 85.23(9) 2_766 .
O10S Cd3 O1S 95.19(9) 2_766 2_766
O10S Cd3 O1S 84.81(9) . 2_766
O13 Cd3 O1S 85.23(9) . 2_766
O13 Cd3 O1S 94.77(9) 2_766 2_766
O1S Cd3 O1S 179.999(1) . 2_766
C19 Si1 C5 108.31(13) . .
C19 Si1 C26 106.61(13) . .
C5 Si1 C26 112.08(13) . .
C19 Si1 C12 108.99(14) . .
C5 Si1 C12 109.39(13) . .
C26 Si1 C12 111.34(13) . .
C1 O2 Cd1 95.82(18) . .
C1 O2 Cd2 132.63(19) . .
Cd1 O2 Cd2 104.49(8) . .
C1 O1 Cd1 86.84(18) . .
C22 O8 Cd1 119.6(2) . 1_544
Cd3 O10S H15 124(3) . .
Cd3 O10S H17 123(3) . .
H15 O10S H17 95.4(3) . .
C1S O1S Cd3 135.8(2) . .
C8 O3 Cd2 142.4(2) . 1_655
C6 C5 C4 117.9(3) . .
C6 C5 Si1 124.7(2) . .
C4 C5 Si1 117.3(2) . .
C11 C12 C13 117.2(3) . .
C11 C12 Si1 119.6(2) . .
C13 C12 Si1 123.2(2) . .
C15 O5 Cd1 90.93(18) . 1_554
O6 C15 O5 121.6(3) . .
O6 C15 C16 119.6(3) . .
O5 C15 C16 118.8(3) . .
O6 C15 Cd1 60.81(16) . 1_554
O5 C15 Cd1 60.83(16) . 1_554
C16 C15 Cd1 179.4(2) . 1_554
C8 O4 Cd1 126.1(2) . 1_655
C5S O13 Cd3 130.7(2) . .
C3 C2 C7 119.9(3) . .
C3 C2 C1 119.8(3) . .
C7 C2 C1 120.2(3) . .
C18 C19 C20 117.5(3) . .
C18 C19 Si1 121.4(2) . .
C20 C19 Si1 120.5(2) . .
C15 O6 Cd1 91.16(18) . 1_554
C28 C23 C24 119.4(3) . .
C28 C23 C22 118.8(3) . .
C24 C23 C22 121.8(3) . .
O1 C1 O2 122.3(3) . .
O1 C1 C2 120.4(3) . .
O2 C1 C2 117.3(3) . .
O1 C1 Cd1 66.30(16) . .
O2 C1 Cd1 56.35(15) . .
C2 C1 Cd1 170.6(2) . .
C23 C24 C25 120.1(3) . .
C23 C24 H19 120.0 . .
C25 C24 H19 120.0 . .
C24 C25 C26 121.3(3) . .
C24 C25 H20 119.3 . .
C26 C25 H20 119.3 . .
C2 C7 C6 120.0(3) . .
C2 C7 H21 120.0 . .
C6 C7 H21 120.0 . .
C25 C26 C27 117.4(3) . .
C25 C26 Si1 124.1(2) . .
C27 C26 Si1 118.6(2) . .
C11 C10 C9 120.2(3) . .
C11 C10 H23 119.9 . .
C9 C10 H23 119.9 . .
C5S N2S C9S 125.1(3) . .
C5S N2S C8S 113.2(3) . .
C9S N2S C8S 121.8(3) . .
C21 C20 C19 121.1(3) . .
C21 C20 H25 119.4 . .
C19 C20 H25 119.4 . .
C9 C14 C13 120.5(3) . .
C9 C14 H26 119.7 . .
C13 C14 H26 119.7 . .
C5 C6 C7 120.9(3) . .
C5 C6 H27 119.6 . .
C7 C6 H27 119.6 . .
C22 O7 Cd2 150.7(2) . 1_544
C18 C17 C16 120.1(3) . .
C18 C17 H29 120.0 . .
C16 C17 H29 120.0 . .
O3 C8 O4 127.8(3) . .
O3 C8 C9 116.9(3) . .
O4 C8 C9 115.3(3) . .
C23 C28 C27 120.4(3) . .
C23 C28 H31 119.8 . .
C27 C28 H31 119.8 . .
O7 C22 O8 126.3(3) . .
O7 C22 C23 116.2(3) . .
O8 C22 C23 117.5(3) . .
O1S C1S N1S 119.4(3) . .
O1S C1S C2S 120.3(3) . .
N1S C1S C2S 120.2(3) . .
C14 C9 C10 118.9(3) . .
C14 C9 C8 120.9(3) . .
C10 C9 C8 120.2(3) . .
C28 C27 C26 121.4(3) . .
C28 C27 H35 119.3 . .
C26 C27 H35 119.3 . .
C14 C13 C12 121.2(3) . .
C14 C13 H37 119.4 . .
C12 C13 H37 119.4 . .
C21 C16 C17 119.2(3) . .
C21 C16 C15 120.1(3) . .
C17 C16 C15 120.7(3) . .
O13 C5S N2S 124.3(3) . .
O13 C5S C6S 126.0(3) . .
N2S C5S C6S 109.6(3) . .
C20 C21 C16 120.4(3) . .
C20 C21 H40 119.8 . .
C16 C21 H40 119.8 . .
C2 C3 C4 119.8(3) . .
C2 C3 H41 120.1 . .
C4 C3 H41 120.1 . .
C1S N1S C4S 125.0(3) . .
C1S N1S C3S 120.1(3) . .
C4S N1S C3S 114.9(3) . .
C3 C4 C5 121.4(3) . .
C3 C4 H43 119.3 . .
C5 C4 H43 119.3 . .
N2S C9S H44A 109.5 . .
N2S C9S H44B 109.5 . .
H44A C9S H44B 109.5 . .
N2S C9S H44C 109.5 . .
H44A C9S H44C 109.5 . .
H44B C9S H44C 109.5 . .
C1S C2S H47A 109.5 . .
C1S C2S H47B 109.5 . .
H47A C2S H47B 109.5 . .
C1S C2S H47C 109.5 . .
H47A C2S H47C 109.5 . .
H47B C2S H47C 109.5 . .
C5S C6S C7S 104.0(3) . .
C5S C6S H48A 111.0 . .
C7S C6S H48A 111.0 . .
C5S C6S H48B 111.0 . .
C7S C6S H48B 111.0 . .
H48A C6S H48B 109.0 . .
C17 C18 C19 121.6(3) . .
C17 C18 H52 119.2 . .
C19 C18 H52 119.2 . .
N1S C3S H53A 109.5 . .
N1S C3S H53B 109.5 . .
H53A C3S H53B 109.5 . .
N1S C3S H53C 109.5 . .
H53A C3S H53C 109.5 . .
H53B C3S H53C 109.5 . .
C10 C11 C12 121.8(3) . .
C10 C11 H54 119.1 . .
C12 C11 H54 119.1 . .
N1S C4S H55A 109.5 . .
N1S C4S H55B 109.5 . .
H55A C4S H55B 109.5 . .
N1S C4S H55C 109.5 . .
H55A C4S H55C 109.5 . .
H55B C4S H55C 109.5 . .
C8S C7S C6S 107.4(4) . .
C8S C7S H57A 110.2 . .
C6S C7S H57A 110.2 . .
C8S C7S H57B 110.2 . .
C6S C7S H57B 110.2 . .
H57A C7S H57B 108.5 . .
N2S C8S C7S 105.8(4) . .
N2S C8S H58A 110.6 . .
C7S C8S H58A 110.6 . .
N2S C8S H58B 110.6 . .
C7S C8S H58B 110.6 . .
H58A C8S H58B 108.7 . .
C11S N11S C13S 124.0(8) . .
C11S N11S C14S 115.4(7) . .
C13S N11S C14S 120.2(9) . .
O11S C11S N11S 124.4(8) . .
O11S C11S C12S 129.7(9) . .
N11S C11S C12S 105.6(7) . .
C11S C12S H12A 109.5 . .
C11S C12S H12B 109.5 . .
H12A C12S H12B 109.5 . .
C11S C12S H12C 109.5 . .
H12A C12S H12C 109.5 . .
H12B C12S H12C 109.5 . .
N11S C13S H13A 109.5 . .
N11S C13S H13B 109.5 . .
H13A C13S H13B 109.5 . .
N11S C13S H13C 109.5 . .
H13A C13S H13C 109.5 . .
H13B C13S H13C 109.5 . .
N11S C14S H14A 109.5 . .
N11S C14S H14B 109.5 . .
H14A C14S H14B 109.5 . .
N11S C14S H14C 109.5 . .
H14A C14S H14C 109.5 . .
H14B C14S H14C 109.5 . .
C21S N21S C24S 126.2(8) . .
C21S N21S C23S 116.0(8) . .
C24S N21S C23S 117.4(7) . .
O21S C21S N21S 119.9(9) . .
O21S C21S C22S 117.3(9) . .
N21S C21S C22S 122.6(9) . .
N21S C23S H23A 109.5 . .
N21S C23S H23B 109.5 . .
H23A C23S H23B 109.5 . .
N21S C23S H23C 109.5 . .
H23A C23S H23C 109.5 . .
H23B C23S H23C 109.5 . .
C21S C22S H22A 109.5 . .
C21S C22S H22B 109.5 . .
H22A C22S H22B 109.5 . .
C21S C22S H22C 109.5 . .
H22A C22S H22C 109.5 . .
H22B C22S H22C 109.5 . .
N21S C24S H24A 109.5 . .
N21S C24S H24B 109.5 . .
H24A C24S H24B 109.5 . .
N21S C24S H24C 109.5 . .
H24A C24S H24C 109.5 . .
H24B C24S H24C 109.5 . .

loop_
_geom_bond_atom_site_label_1
_geom_bond_atom_site_label_2
_geom_bond_distance
_geom_bond_site_symmetry_2
Cd1 O4 2.191(2) 1_455
Cd1 O8 2.210(2) 1_566
Cd1 O2 2.296(2) .
Cd1 O6 2.335(2) 1_556
Cd1 O5 2.335(2) 1_556
Cd1 O1 2.516(2) .
Cd1 C15 2.674(3) 1_556
Cd1 C1 2.744(3) .
Cd2 O7 2.207(2) 2_654
Cd2 O7 2.207(2) 1_566
Cd2 O3 2.288(2) 2_765
Cd2 O3 2.288(2) 1_455
Cd2 O2 2.329(2) .
Cd2 O2 2.329(2) 2_665
Cd3 O10S 2.259(2) 2_766
Cd3 O10S 2.259(2) .
Cd3 O13 2.282(2) .
Cd3 O13 2.282(2) 2_766
Cd3 O1S 2.292(2) .
Cd3 O1S 2.292(2) 2_766
Si1 C19 1.872(3) .
Si1 C5 1.873(3) .
Si1 C26 1.876(3) .
Si1 C12 1.880(3) .
O2 C1 1.288(4) .
O1 C1 1.242(4) .
O8 C22 1.259(4) .
O8 Cd1 2.210(2) 1_544
O10S H15 0.9599(10) .
O10S H17 0.9599(10) .
O1S C1S 1.249(4) .
O3 C8 1.248(4) .
O3 Cd2 2.288(2) 1_655
C5 C6 1.397(4) .
C5 C4 1.403(4) .
C12 C11 1.398(4) .
C12 C13 1.400(4) .
O5 C15 1.266(4) .
O5 Cd1 2.335(2) 1_554
C15 O6 1.257(4) .
C15 C16 1.501(4) .
C15 Cd1 2.674(3) 1_554
O4 C8 1.258(4) .
O4 Cd1 2.191(2) 1_655
O13 C5S 1.245(4) .
C2 C3 1.385(4) .
C2 C7 1.392(4) .
C2 C1 1.502(4) .
C19 C18 1.398(4) .
C19 C20 1.403(4) .
O6 Cd1 2.335(2) 1_554
C23 C28 1.385(5) .
C23 C24 1.392(4) .
C23 C22 1.506(4) .
C24 C25 1.393(4) .
C24 H19 0.9500 .
C25 C26 1.401(4) .
C25 H20 0.9500 .
C7 C6 1.395(4) .
C7 H21 0.9500 .
C26 C27 1.402(4) .
C10 C11 1.386(4) .
C10 C9 1.391(4) .
C10 H23 0.9500 .
N2S C5S 1.334(5) .
N2S C9S 1.445(5) .
N2S C8S 1.452(5) .
C20 C21 1.387(5) .
C20 H25 0.9500 .
C14 C9 1.390(4) .
C14 C13 1.391(4) .
C14 H26 0.9500 .
C6 H27 0.9500 .
O7 C22 1.245(4) .
O7 Cd2 2.207(2) 1_544
C17 C18 1.384(4) .
C17 C16 1.394(4) .
C17 H29 0.9500 .
C8 C9 1.509(4) .
C28 C27 1.387(4) .
C28 H31 0.9500 .
C1S N1S 1.340(5) .
C1S C2S 1.500(5) .
C27 H35 0.9500 .
C13 H37 0.9500 .
C16 C21 1.391(5) .
C5S C6S 1.510(5) .
C21 H40 0.9500 .
C3 C4 1.390(4) .
C3 H41 0.9500 .
N1S C4S 1.459(5) .
N1S C3S 1.461(5) .
C4 H43 0.9500 .
C9S H44A 0.9800 .
C9S H44B 0.9800 .
C9S H44C 0.9800 .
C2S H47A 0.9800 .
C2S H47B 0.9800 .
C2S H47C 0.9800 .
C6S C7S 1.519(6) .
C6S H48A 0.9900 .
C6S H48B 0.9900 .
C18 H52 0.9500 .
C3S H53A 0.9800 .
C3S H53B 0.9800 .
C3S H53C 0.9800 .
C11 H54 0.9500 .
C4S H55A 0.9800 .
C4S H55B 0.9800 .
C4S H55C 0.9800 .
C7S C8S 1.476(7) .
C7S H57A 0.9900 .
C7S H57B 0.9900 .
C8S H58A 0.9900 .
C8S H58B 0.9900 .
O11S C11S 1.233(11) .
N11S C11S 1.368(12) .
N11S C13S 1.399(3) .
N11S C14S 1.406(3) .
C11S C12S 1.509(2) .
C12S H12A 0.9800 .
C12S H12B 0.9800 .
C12S H12C 0.9800 .
C13S H13A 0.9800 .
C13S H13B 0.9800 .
C13S H13C 0.9800 .
C14S H14A 0.9800 .
C14S H14B 0.9800 .
C14S H14C 0.9800 .
O21S C21S 1.270(12) .
N21S C21S 1.329(12) .
N21S C24S 1.443(11) .
N21S C23S 1.488(12) .
C21S C22S 1.546(16) .
C23S H23A 0.9800 .
C23S H23B 0.9800 .
C23S H23C 0.9800 .
C22S H22A 0.9800 .
C22S H22B 0.9800 .
C22S H22C 0.9800 .
C24S H24A 0.9800 .
C24S H24B 0.9800 .
C24S H24C 0.9800 .

loop_
_geom_torsion_atom_site_label_1
_geom_torsion_atom_site_label_2
_geom_torsion_atom_site_label_3
_geom_torsion_atom_site_label_4
_geom_torsion
_geom_torsion_site_symmetry_1
_geom_torsion_site_symmetry_4
O4 Cd1 O2 C1 -82.53(18) 1_455 .
O8 Cd1 O2 C1 163.58(17) 1_566 .
O6 Cd1 O2 C1 40.7(2) 1_556 .
O5 Cd1 O2 C1 68.14(18) 1_556 .
O1 Cd1 O2 C1 -3.48(16) . .
C15 Cd1 O2 C1 58.7(2) 1_556 .
O4 Cd1 O2 Cd2 54.31(10) 1_455 .
O8 Cd1 O2 Cd2 -59.58(10) 1_566 .
O6 Cd1 O2 Cd2 177.50(12) 1_556 .
O5 Cd1 O2 Cd2 -155.02(9) 1_556 .
O1 Cd1 O2 Cd2 133.36(12) . .
C15 Cd1 O2 Cd2 -164.48(9) 1_556 .
C1 Cd1 O2 Cd2 136.8(2) . .
O7 Cd2 O2 C1 -23.1(3) 2_654 .
O7 Cd2 O2 C1 156.9(3) 1_566 .
O3 Cd2 O2 C1 -112.8(3) 2_765 .
O3 Cd2 O2 C1 67.2(3) 1_455 .
O2 Cd2 O2 C1 -33(83) 2_665 .
O7 Cd2 O2 Cd1 -135.39(10) 2_654 .
O7 Cd2 O2 Cd1 44.61(10) 1_566 .
O3 Cd2 O2 Cd1 134.91(10) 2_765 .
O3 Cd2 O2 Cd1 -45.09(10) 1_455 .
O2 Cd2 O2 Cd1 -145(83) 2_665 .
O4 Cd1 O1 C1 108.67(19) 1_455 .
O8 Cd1 O1 C1 -24.5(3) 1_566 .
O2 Cd1 O1 C1 3.60(17) . .
O6 Cd1 O1 C1 -155.27(18) 1_556 .
O5 Cd1 O1 C1 -103.21(19) 1_556 .
C15 Cd1 O1 C1 -129.35(19) 1_556 .
O10S Cd3 O1S C1S -145.4(3) 2_766 .
O10S Cd3 O1S C1S 34.6(3) . .
O13 Cd3 O1S C1S 127.0(3) . .
O13 Cd3 O1S C1S -53.0(3) 2_766 .
O1S Cd3 O1S C1S 104(17) 2_766 .
C19 Si1 C5 C6 121.9(3) . .
C26 Si1 C5 C6 4.6(3) . .
C12 Si1 C5 C6 -119.4(3) . .
C19 Si1 C5 C4 -55.0(3) . .
C26 Si1 C5 C4 -172.3(2) . .
C12 Si1 C5 C4 63.7(3) . .
C19 Si1 C12 C11 32.3(3) . .
C5 Si1 C12 C11 -85.9(3) . .
C26 Si1 C12 C11 149.7(2) . .
C19 Si1 C12 C13 -149.0(3) . .
C5 Si1 C12 C13 92.7(3) . .
C26 Si1 C12 C13 -31.7(3) . .
Cd1 O5 C15 O6 -0.7(3) 1_554 .
Cd1 O5 C15 C16 179.5(2) 1_554 .
O10S Cd3 O13 C5S -128.6(3) 2_766 .
O10S Cd3 O13 C5S 51.4(3) . .
O13 Cd3 O13 C5S 144(13) 2_766 .
O1S Cd3 O13 C5S -44.0(3) . .
O1S Cd3 O13 C5S 136.0(3) 2_766 .
C5 Si1 C19 C18 152.0(2) . .
C26 Si1 C19 C18 -87.2(3) . .
C12 Si1 C19 C18 33.1(3) . .
C5 Si1 C19 C20 -36.7(3) . .
C26 Si1 C19 C20 84.1(3) . .
C12 Si1 C19 C20 -155.6(3) . .
O5 C15 O6 Cd1 0.7(3) . 1_554
C16 C15 O6 Cd1 -179.5(3) . 1_554
Cd1 O1 C1 O2 -6.2(3) . .
Cd1 O1 C1 C2 172.6(3) . .
Cd1 O2 C1 O1 6.8(3) . .
Cd2 O2 C1 O1 -109.0(3) . .
Cd1 O2 C1 C2 -172.0(2) . .
Cd2 O2 C1 C2 72.2(3) . .
Cd2 O2 C1 Cd1 -115.8(2) . .
C3 C2 C1 O1 -170.8(3) . .
C7 C2 C1 O1 10.7(4) . .
C3 C2 C1 O2 8.0(4) . .
C7 C2 C1 O2 -170.4(3) . .
C3 C2 C1 Cd1 -37.4(14) . .
C7 C2 C1 Cd1 144.2(12) . .
O4 Cd1 C1 O1 -72.12(19) 1_455 .
O8 Cd1 C1 O1 166.00(17) 1_566 .
O2 Cd1 C1 O1 -173.7(3) . .
O6 Cd1 C1 O1 30.3(2) 1_556 .
O5 Cd1 C1 O1 73.56(18) 1_556 .
C15 Cd1 C1 O1 54.0(2) 1_556 .
O4 Cd1 C1 O2 101.60(17) 1_455 .
O8 Cd1 C1 O2 -20.3(2) 1_566 .
O6 Cd1 C1 O2 -156.02(15) 1_556 .
O5 Cd1 C1 O2 -112.73(17) 1_556 .
O1 Cd1 C1 O2 173.7(3) . .
C15 Cd1 C1 O2 -132.26(17) 1_556 .
O4 Cd1 C1 C2 151.0(13) 1_455 .
O8 Cd1 C1 C2 29.2(13) 1_566 .
O2 Cd1 C1 C2 49.4(12) . .
O6 Cd1 C1 C2 -106.6(13) 1_556 .
O5 Cd1 C1 C2 -63.3(13) 1_556 .
O1 Cd1 C1 C2 -136.8(14) . .
C15 Cd1 C1 C2 -82.8(13) 1_556 .
C28 C23 C24 C25 0.2(5) . .
C22 C23 C24 C25 -179.7(3) . .
C23 C24 C25 C26 0.7(5) . .
C3 C2 C7 C6 -2.2(5) . .
C1 C2 C7 C6 176.2(3) . .
C24 C25 C26 C27 -0.9(4) . .
C24 C25 C26 Si1 179.4(2) . .
C19 Si1 C26 C25 -176.4(2) . .
C5 Si1 C26 C25 -58.1(3) . .
C12 Si1 C26 C25 64.8(3) . .
C19 Si1 C26 C27 3.9(3) . .
C5 Si1 C26 C27 122.2(2) . .
C12 Si1 C26 C27 -114.9(2) . .
C18 C19 C20 C21 0.9(5) . .
Si1 C19 C20 C21 -170.8(3) . .
C4 C5 C6 C7 -0.2(5) . .
Si1 C5 C6 C7 -177.0(2) . .
C2 C7 C6 C5 2.0(5) . .
Cd2 O3 C8 O4 4.4(6) 1_655 .
Cd2 O3 C8 C9 -175.8(2) 1_655 .
Cd1 O4 C8 O3 3.2(5) 1_655 .
Cd1 O4 C8 C9 -176.63(19) 1_655 .
C24 C23 C28 C27 -0.8(5) . .
C22 C23 C28 C27 179.1(3) . .
Cd2 O7 C22 O8 -24.0(7) 1_544 .
Cd2 O7 C22 C23 155.5(4) 1_544 .
Cd1 O8 C22 O7 3.9(5) 1_544 .
Cd1 O8 C22 C23 -175.51(19) 1_544 .
C28 C23 C22 O7 12.0(4) . .
C24 C23 C22 O7 -168.1(3) . .
C28 C23 C22 O8 -168.5(3) . .
C24 C23 C22 O8 11.4(4) . .
Cd3 O1S C1S N1S 147.9(3) . .
Cd3 O1S C1S C2S -30.8(5) . .
C13 C14 C9 C10 2.3(5) . .
C13 C14 C9 C8 -177.7(3) . .
C11 C10 C9 C14 0.8(5) . .
C11 C10 C9 C8 -179.3(3) . .
O3 C8 C9 C14 139.9(3) . .
O4 C8 C9 C14 -40.3(4) . .
O3 C8 C9 C10 -40.1(4) . .
O4 C8 C9 C10 139.8(3) . .
C23 C28 C27 C26 0.5(5) . .
C25 C26 C27 C28 0.3(4) . .
Si1 C26 C27 C28 -180.0(2) . .
C9 C14 C13 C12 -3.1(5) . .
C11 C12 C13 C14 0.7(5) . .
Si1 C12 C13 C14 -177.9(3) . .
C18 C17 C16 C21 1.2(5) . .
C18 C17 C16 C15 -179.1(3) . .
O6 C15 C16 C21 -4.0(5) . .
O5 C15 C16 C21 175.8(3) . .
Cd1 C15 C16 C21 -139(27) 1_554 .
O6 C15 C16 C17 176.3(3) . .
O5 C15 C16 C17 -3.9(5) . .
Cd1 C15 C16 C17 41(28) 1_554 .
Cd3 O13 C5S N2S 167.93(18) . .
Cd3 O13 C5S C6S -15.7(4) . .
C9S N2S C5S O13 -3.2(4) . .
C8S N2S C5S O13 177.0(3) . .
C9S N2S C5S C6S 179.9(3) . .
C8S N2S C5S C6S 0.1(5) . .
C19 C20 C21 C16 -0.1(5) . .
C17 C16 C21 C20 -1.0(5) . .
C15 C16 C21 C20 179.4(3) . .
C7 C2 C3 C4 0.6(5) . .
C1 C2 C3 C4 -177.8(3) . .
O1S C1S N1S C4S 171.7(3) . .
C2S C1S N1S C4S -9.6(5) . .
O1S C1S N1S C3S -6.5(5) . .
C2S C1S N1S C3S 172.2(3) . .
C2 C3 C4 C5 1.2(5) . .
C6 C5 C4 C3 -1.4(5) . .
Si1 C5 C4 C3 175.7(3) . .
O13 C5S C6S C7S -176.8(3) . .
N2S C5S C6S C7S 0.06(2) . .
C16 C17 C18 C19 -0.4(5) . .
C20 C19 C18 C17 -0.6(5) . .
Si1 C19 C18 C17 170.9(2) . .
C9 C10 C11 C12 -3.2(5) . .
C13 C12 C11 C10 2.4(5) . .
Si1 C12 C11 C10 -178.9(2) . .
C5S C6S C7S C8S -0.1(5) . .
C5S N2S C8S C7S -0.1(5) . .
C9S N2S C8S C7S -180.0(3) . .
C6S C7S C8S N2S 0.1(5) . .
C13S N11S C11S O11S 0.4(17) . .
C14S N11S C11S O11S 172.7(9) . .
C13S N11S C11S C12S -174.3(12) . .
C14S N11S C11S C12S -2.0(10) . .
C24S N21S C21S O21S -178.4(9) . .
C23S N21S C21S O21S -5.8(13) . .
C24S N21S C21S C22S 6.5(17) . .
C23S N21S C21S C22S 179.2(12) . .
